data_7701796
loop_
_publ_author_name
'Hu, Min-Na'
'Zhang, Wen-Qian'
'Liu, Hua'
'He, Peng-Xiu'
'Liu, Ping'
'Wang, Yao-Yu'
'Li, Jian-Li'

_publ_section_title
;
 Five complexes based on a new racemic tetraoxaspiro ligand: correlation
 of potential coordination preferences with the structure, magnetic
 properties and luminescence properties.
;
_journal_issue 12
_journal_name_full 'Dalton transactions (Cambridge, England : 2003)'
_journal_page_first 3862
_journal_page_last 3873
_journal_paper_doi 10.1039/c8dt04051f
_journal_volume 48
_journal_year 2019
_chemical_formula_sum 'C19 H21 Cl2 N3 O4 Zn'
_chemical_formula_weight 491.66
_space_group_crystal_system monoclinic
_space_group_IT_number 14
_space_group_name_Hall '-P 2yn'
_space_group_name_H-M_alt 'P 1 21/n 1'
_atom_sites_solution_hydrogens geom
_audit_block_doi 10.5517/ccdc.csd.cc205mnh
_audit_creation_method SHELXL-2014/7
_audit_update_record
;
2018-12-25 deposited with the CCDC.
2019-01-09 downloaded from the CCDC.
;
_cell_angle_alpha 90
_cell_angle_beta 112.699(4)
_cell_angle_gamma 90
_cell_formula_units_Z 4
_cell_length_a 14.717(3)
_cell_length_b 10.463(2)
_cell_length_c 14.910(3)
_cell_measurement_reflns_used 1636
_cell_measurement_temperature 296(2)
_cell_measurement_theta_max 20.91
_cell_measurement_theta_min 2.96
_cell_volume 2118.1(7)
_computing_cell_refinement 'Bruker SAINT'
_computing_data_collection 'Bruker APEX2'
_computing_data_reduction 'Bruker SAINT'
_computing_molecular_graphics 'Bruker SHELXTL'
_computing_publication_material 'Bruker SHELXTL'
_computing_structure_refinement 'SHELXL-2014/7 (Sheldrick, 2014)'
_computing_structure_solution 'SHELXS-2014/7 (Sheldrick, 2014)'
_diffrn_ambient_temperature 296(2)
_diffrn_measured_fraction_theta_full 0.992
_diffrn_measured_fraction_theta_max 0.964
_diffrn_measurement_device_type 'Bruker APEX-II CCD'
_diffrn_measurement_method '\f and \w scans'
_diffrn_radiation_type MoK\a
_diffrn_radiation_wavelength 0.71073
_diffrn_reflns_av_R_equivalents 0.0595
_diffrn_reflns_av_unetI/netI 0.0916
_diffrn_reflns_Laue_measured_fraction_full 0.992
_diffrn_reflns_Laue_measured_fraction_max 0.964
_diffrn_reflns_limit_h_max 11
_diffrn_reflns_limit_h_min -19
_diffrn_reflns_limit_k_max 13
_diffrn_reflns_limit_k_min -13
_diffrn_reflns_limit_l_max 19
_diffrn_reflns_limit_l_min -19
_diffrn_reflns_number 12579
_diffrn_reflns_point_group_measured_fraction_full 0.992
_diffrn_reflns_point_group_measured_fraction_max 0.964
_diffrn_reflns_theta_full 25.242
_diffrn_reflns_theta_max 28.232
_diffrn_reflns_theta_min 1.652
_exptl_absorpt_coefficient_mu 1.442
_exptl_absorpt_correction_type none
_exptl_crystal_colour colourless
_exptl_crystal_density_diffrn 1.542
_exptl_crystal_description block
_exptl_crystal_F_000 1008
_exptl_crystal_size_max 0.150
_exptl_crystal_size_mid 0.140
_exptl_crystal_size_min 0.130
_refine_diff_density_max 0.879
_refine_diff_density_min -0.429
_refine_diff_density_rms 0.098
_refine_ls_extinction_method none
_refine_ls_goodness_of_fit_ref 1.007
_refine_ls_hydrogen_treatment constr
_refine_ls_matrix_type full
_refine_ls_number_parameters 263
_refine_ls_number_reflns 5027
_refine_ls_number_restraints 1
_refine_ls_restrained_S_all 1.007
_refine_ls_R_factor_all 0.1352
_refine_ls_R_factor_gt 0.0562
_refine_ls_shift/su_max 0.000
_refine_ls_shift/su_mean 0.000
_refine_ls_structure_factor_coef Fsqd
_refine_ls_weighting_details 'w=1/[\s^2^(Fo^2^)+(0.0900P)^2^+0.5051P] where P=(Fo^2^+2Fc^2^)/3'
_refine_ls_weighting_scheme calc
_refine_ls_wR_factor_gt 0.1482
_refine_ls_wR_factor_ref 0.1942
_reflns_Friedel_coverage 0.000
_reflns_number_gt 2477
_reflns_number_total 5027
_reflns_threshold_expression 'I > 2\s(I)'
_cod_data_source_file c8dt04051f2.cif
_cod_data_source_block 1_CCDC1
_cod_original_sg_symbol_H-M 'P 21/n'
_cod_database_code 7701796
_shelx_shelxl_version_number 2014/7
_shelx_space_group_comment
;
The symmetry employed for this shelxl refinement is uniquely defined
by the following loop, which should always be used as a source of
symmetry information in preference to the above space-group names.
They are only intended as comments.
;
_shelx_estimated_absorpt_t_min 0.813
_shelx_estimated_absorpt_t_max 0.835

loop_
_space_group_symop_operation_xyz
'x, y, z'
'-x+1/2, y+1/2, -z+1/2'
'-x, -y, -z'
'x-1/2, -y-1/2, z-1/2'

loop_
_atom_site_label
_atom_site_type_symbol
_atom_site_fract_x
_atom_site_fract_y
_atom_site_fract_z
_atom_site_U_iso_or_equiv
_atom_site_adp_type
_atom_site_occupancy
_atom_site_site_symmetry_order
_atom_site_calc_flag
_atom_site_refinement_flags_posn
_atom_site_refinement_flags_adp
Zn1 Zn 0.50633(5) 0.12570(6) 0.36816(4) 0.0443(2) Uani 1 1 d . .
Cl2 Cl 0.37588(11) 0.01783(14) 0.36658(10) 0.0580(4) Uani 1 1 d . .
Cl3 Cl 0.64083(12) 0.02802(17) 0.37065(12) 0.0722(5) Uani 1 1 d . .
N1 N 0.5403(3) 0.2569(4) 0.4776(3) 0.0411(10) Uani 1 1 d . .
N2 N 0.4571(3) 0.2312(4) 0.2395(3) 0.0421(10) Uani 1 1 d . .
O4 O 0.7149(3) 0.6265(4) 0.6018(3) 0.0545(10) Uani 1 1 d . .
O2 O 0.4868(3) 0.2485(4) -0.0531(3) 0.0567(10) Uani 1 1 d . .
C5 C 0.8605(4) 0.6865(5) 0.5706(3) 0.0378(11) Uani 1 1 d . .
C6 C 0.5098(4) 0.2357(5) 0.1832(4) 0.0419(12) Uani 1 1 d . .
H6 H 0.5716 0.1974 0.2059 0.050 Uiso 1 1 calc R U
O1 O 0.6296(3) 0.2340(4) 0.0846(3) 0.0541(10) Uani 1 1 d . .
O3 O 0.7868(3) 0.4749(3) 0.5369(3) 0.0600(11) Uani 1 1 d . .
C9 C 0.4768(4) 0.2939(5) 0.0943(4) 0.0458(12) Uani 1 1 d . U
C10 C 0.4892(4) 0.2607(5) 0.5341(4) 0.0486(13) Uani 1 1 d . .
H10 H 0.4359 0.2058 0.5209 0.058 Uiso 1 1 calc R U
C11 C 0.3847(4) 0.3502(5) 0.0592(4) 0.0483(14) Uani 1 1 d . .
H11 H 0.3594 0.3880 -0.0020 0.058 Uiso 1 1 calc R U
C12 C 0.6479(4) 0.4192(5) 0.5745(4) 0.0463(13) Uani 1 1 d . .
C13 C 0.7428(4) 0.5013(5) 0.6046(4) 0.0516(14) Uani 1 1 d . .
H13 H 0.7881 0.4785 0.6704 0.062 Uiso 1 1 calc R U
C14 C 0.5422(4) 0.3017(5) 0.0353(4) 0.0473(13) Uani 1 1 d . U
H14 H 0.5571 0.3911 0.0270 0.057 Uiso 1 1 calc R U
C15 C 0.5921(4) 0.4243(5) 0.6315(4) 0.0535(15) Uani 1 1 d . .
H15 H 0.6085 0.4820 0.6828 0.064 Uiso 1 1 calc R U
C16 C 0.3686(4) 0.2883(5) 0.2063(4) 0.0465(13) Uani 1 1 d . .
H16 H 0.3316 0.2866 0.2447 0.056 Uiso 1 1 calc R U
C17 C 0.6191(4) 0.3349(5) 0.4989(4) 0.0459(13) Uani 1 1 d . .
H17 H 0.6555 0.3308 0.4600 0.055 Uiso 1 1 calc R U
C18 C 0.8804(4) 0.5448(5) 0.5662(4) 0.0537(15) Uani 1 1 d . .
H18A H 0.9105 0.5295 0.5197 0.064 Uiso 1 1 calc R U
H18B H 0.9253 0.5152 0.6295 0.064 Uiso 1 1 calc R U
C19 C 0.5415(5) 0.2569(7) -0.1165(4) 0.0641(18) Uani 1 1 d . .
H19A H 0.5534 0.3458 -0.1267 0.077 Uiso 1 1 calc R U
H19B H 0.5029 0.2193 -0.1792 0.077 Uiso 1 1 calc R U
C20 C 0.3308(4) 0.3485(5) 0.1184(4) 0.0522(14) Uani 1 1 d . .
H20 H 0.2696 0.3882 0.0981 0.063 Uiso 1 1 calc R U
C22 C 0.8027(4) 0.7040(6) 0.6350(4) 0.0542(15) Uani 1 1 d . .
H22A H 0.8438 0.6807 0.7012 0.065 Uiso 1 1 calc R U
H22B H 0.7846 0.7932 0.6346 0.065 Uiso 1 1 calc R U
C23 C 0.5127(5) 0.3439(6) 0.6120(4) 0.0580(16) Uani 1 1 d . .
H23 H 0.4757 0.3454 0.6504 0.070 Uiso 1 1 calc R U
C24 C 0.6926(4) 0.2402(6) 0.0310(4) 0.0541(15) Uani 1 1 d . .
H24A H 0.7522 0.1915 0.0647 0.065 Uiso 1 1 calc R U
H24B H 0.7112 0.3283 0.0268 0.065 Uiso 1 1 calc R U
C25 C 0.2763(6) 0.1214(8) 0.8084(6) 0.094(3) Uani 1 1 d . .
H25A H 0.2745 0.1735 0.7547 0.141 Uiso 1 1 calc R U
H25B H 0.3371 0.0747 0.8333 0.141 Uiso 1 1 calc R U
H25C H 0.2715 0.1749 0.8587 0.141 Uiso 1 1 calc R U
C26 C 0.1953(6) 0.0334(8) 0.7762(6) 0.084(2) Uani 1 1 d . .
N3 N 0.1310(6) -0.0304(8) 0.7525(6) 0.137(3) Uani 1 1 d . .

loop_
_atom_site_aniso_label
_atom_site_aniso_U_11
_atom_site_aniso_U_22
_atom_site_aniso_U_33
_atom_site_aniso_U_23
_atom_site_aniso_U_13
_atom_site_aniso_U_12
Zn1 0.0480(4) 0.0430(4) 0.0468(4) -0.0058(3) 0.0238(3) -0.0068(3)
Cl2 0.0577(9) 0.0628(9) 0.0560(9) -0.0011(7) 0.0246(7) -0.0228(7)
Cl3 0.0725(11) 0.0843(11) 0.0683(10) 0.0081(9) 0.0364(9) 0.0329(9)
N1 0.044(3) 0.042(2) 0.042(2) 0.0003(19) 0.022(2) 0.001(2)
N2 0.050(3) 0.037(2) 0.048(3) -0.0003(19) 0.028(2) -0.003(2)
O4 0.057(2) 0.051(2) 0.070(3) -0.0113(19) 0.040(2) -0.007(2)
O2 0.045(2) 0.075(3) 0.053(2) 0.005(2) 0.0207(19) 0.008(2)
C5 0.038(3) 0.039(3) 0.036(3) -0.005(2) 0.015(2) -0.006(2)
C6 0.041(3) 0.038(3) 0.053(3) 0.001(2) 0.024(2) 0.005(2)
O1 0.042(2) 0.076(3) 0.047(2) -0.0031(19) 0.0203(18) 0.003(2)
O3 0.068(3) 0.044(2) 0.083(3) -0.011(2) 0.045(2) -0.008(2)
C9 0.051(3) 0.041(3) 0.051(3) 0.001(3) 0.026(3) 0.003(3)
C10 0.049(3) 0.047(3) 0.056(3) -0.001(3) 0.027(3) -0.007(3)
C11 0.054(3) 0.041(3) 0.053(3) 0.005(2) 0.024(3) 0.004(3)
C12 0.054(3) 0.042(3) 0.045(3) -0.002(2) 0.022(3) -0.008(3)
C13 0.051(4) 0.052(3) 0.063(4) 0.013(3) 0.035(3) 0.006(3)
C14 0.046(3) 0.043(3) 0.056(3) -0.005(3) 0.023(3) 0.009(3)
C15 0.071(4) 0.046(3) 0.056(3) -0.011(3) 0.037(3) -0.005(3)
C16 0.048(3) 0.048(3) 0.057(3) -0.004(3) 0.035(3) 0.003(3)
C17 0.056(3) 0.042(3) 0.048(3) -0.002(2) 0.030(3) -0.008(3)
C18 0.052(4) 0.050(3) 0.061(4) 0.002(3) 0.024(3) 0.010(3)
C19 0.068(4) 0.084(5) 0.053(4) 0.017(3) 0.037(3) 0.022(4)
C20 0.043(3) 0.047(3) 0.073(4) -0.002(3) 0.029(3) 0.010(3)
C22 0.056(4) 0.065(4) 0.053(3) -0.016(3) 0.033(3) -0.023(3)
C23 0.069(4) 0.065(4) 0.057(4) -0.005(3) 0.042(3) -0.010(3)
C24 0.052(3) 0.063(4) 0.055(3) -0.011(3) 0.028(3) -0.009(3)
C25 0.070(5) 0.127(7) 0.081(5) -0.008(5) 0.025(4) -0.025(5)
C26 0.082(6) 0.079(5) 0.082(5) 0.008(4) 0.022(5) -0.006(5)
N3 0.101(6) 0.119(7) 0.163(8) 0.015(6) 0.019(5) -0.044(6)

loop_
_atom_type_symbol
_atom_type_description
_atom_type_scat_dispersion_real
_atom_type_scat_dispersion_imag
_atom_type_scat_source
C C 0.0033 0.0016 'International Tables Vol C Tables 4.2.6.8 and 6.1.1.4'
H H 0.0000 0.0000 'International Tables Vol C Tables 4.2.6.8 and 6.1.1.4'
N N 0.0061 0.0033 'International Tables Vol C Tables 4.2.6.8 and 6.1.1.4'
O O 0.0106 0.0060 'International Tables Vol C Tables 4.2.6.8 and 6.1.1.4'
Cl Cl 0.1484 0.1585 'International Tables Vol C Tables 4.2.6.8 and 6.1.1.4'
Zn Zn 0.2839 1.4301 'International Tables Vol C Tables 4.2.6.8 and 6.1.1.4'

loop_
_geom_angle_atom_site_label_1
_geom_angle_atom_site_label_2
_geom_angle_atom_site_label_3
_geom_angle
_geom_angle_site_symmetry_1
_geom_angle_site_symmetry_3
N1 Zn1 N2 105.68(16) . .
N1 Zn1 Cl3 110.81(13) . .
N2 Zn1 Cl3 104.49(12) . .
N1 Zn1 Cl2 107.13(12) . .
N2 Zn1 Cl2 105.53(12) . .
Cl3 Zn1 Cl2 121.96(7) . .
C10 N1 C17 118.5(4) . .
C10 N1 Zn1 120.2(4) . .
C17 N1 Zn1 121.1(3) . .
C16 N2 C6 117.8(4) . .
C16 N2 Zn1 121.1(3) . .
C6 N2 Zn1 120.9(4) . .
C13 O4 C22 108.0(4) . .
C14 O2 C19 109.0(5) . .
C18 C5 C24 110.7(4) . 2_655
C18 C5 C22 108.0(4) . .
C24 C5 C22 112.7(5) 2_655 .
C18 C5 C19 109.1(5) . 2_655
C24 C5 C19 107.6(4) 2_655 2_655
C22 C5 C19 108.7(4) . 2_655
N2 C6 C9 123.1(5) . .
C14 O1 C24 110.1(4) . .
C13 O3 C18 108.9(4) . .
C6 C9 C11 119.1(5) . .
C6 C9 C14 120.8(5) . .
C11 C9 C14 120.1(5) . .
N1 C10 C23 122.1(5) . .
C9 C11 C20 118.0(5) . .
C17 C12 C15 117.5(5) . .
C17 C12 C13 123.7(5) . .
C15 C12 C13 118.6(5) . .
O4 C13 O3 112.3(4) . .
O4 C13 C12 107.2(4) . .
O3 C13 C12 107.0(5) . .
O2 C14 O1 112.5(4) . .
O2 C14 C9 104.9(4) . .
O1 C14 C9 109.0(4) . .
C23 C15 C12 120.0(5) . .
N2 C16 C20 122.5(5) . .
N1 C17 C12 123.3(5) . .
O3 C18 C5 109.0(4) . .
O2 C19 C5 110.0(4) . 2_645
C16 C20 C11 119.5(5) . .
O4 C22 C5 111.3(4) . .
C15 C23 C10 118.6(5) . .
O1 C24 C5 110.0(4) . 2_645
N3 C26 C25 177.1(11) . .

loop_
_geom_bond_atom_site_label_1
_geom_bond_atom_site_label_2
_geom_bond_distance
_geom_bond_site_symmetry_2
Zn1 N1 2.041(4) .
Zn1 N2 2.086(4) .
Zn1 Cl3 2.2154(17) .
Zn1 Cl2 2.2194(15) .
N1 C10 1.330(6) .
N1 C17 1.352(6) .
N2 C16 1.343(6) .
N2 C6 1.344(6) .
O4 C13 1.368(6) .
O4 C22 1.442(6) .
O2 C14 1.373(6) .
O2 C19 1.461(6) .
C5 C18 1.517(7) .
C5 C24 1.519(7) 2_655
C5 C22 1.520(7) .
C5 C19 1.526(7) 2_655
C6 C9 1.367(7) .
O1 C14 1.402(6) .
O1 C24 1.440(6) .
O3 C13 1.421(6) .
O3 C18 1.469(6) .
C9 C11 1.382(7) .
C9 C14 1.536(7) .
C10 C23 1.384(7) .
C11 C20 1.397(7) .
C12 C17 1.364(7) .
C12 C15 1.392(7) .
C12 C13 1.551(8) .
C15 C23 1.376(8) .
C16 C20 1.365(8) .
C19 C5 1.526(7) 2_645
C24 C5 1.519(7) 2_645
C25 C26 1.434(10) .
C26 N3 1.099(9) .
